data_1559265
loop_
_publ_author_name
'Olivon, Florent'
'Retailleau, Pascal'
'Desrat, Sandy'
'Touboul, David'
'Roussi, Fanny'
'Apel, C\'ecile'
'Litaudon, Marc'

_publ_section_title
;
 Isolation of Picrotoxanes from <i>Austrobuxus carunculatus</i> Using
 Taxonomy-Based Molecular Networking.
;
_journal_issue 10
_journal_name_full 'Journal of natural products'
_journal_page_first 3069
_journal_page_last 3079
_journal_paper_doi 10.1021/acs.jnatprod.0c00636
_journal_volume 83
_journal_year 2020
_chemical_absolute_configuration ad
_chemical_formula_moiety 'C29 H42 O9'
_chemical_formula_sum 'C29 H42 O9'
_chemical_formula_weight 534.62
_space_group_crystal_system triclinic
_space_group_IT_number 1
_space_group_name_Hall 'P 1'
_space_group_name_H-M_alt 'P 1'
_atom_sites_solution_hydrogens geom
_atom_sites_solution_primary dual
_atom_sites_solution_secondary difmap
_audit_creation_method SHELXL-2018/3
_cell_angle_alpha 96.518(7)
_cell_angle_beta 91.665(7)
_cell_angle_gamma 90.773(6)
_cell_formula_units_Z 2
_cell_length_a 7.9046(3)
_cell_length_b 10.2052(4)
_cell_length_c 17.7713(13)
_cell_measurement_reflns_used 9121
_cell_measurement_temperature 203(2)
_cell_measurement_theta_max 68.3
_cell_measurement_theta_min 2.5
_cell_volume 1423.50(13)
_computing_cell_refinement
;
CrystalClear-SM Expert 2.0 r16 (Rigaku, 2014)
;
_computing_data_collection
;
CrystalClear-SM Expert 2.0 r16 (Rigaku, 2014)
;
_computing_data_reduction
;
CrystalClear-SM Expert 2.0 r16 (Rigaku, 2014)
;
_computing_structure_refinement 'SHELXL-2018/3 (Sheldrick, 2015b)'
_computing_structure_solution 'SHELXT (Sheldrick, 2015a)'
_diffrn_ambient_temperature 203(2)
_diffrn_detector 'Rigaku Rapid2 curved large area IP'
_diffrn_detector_area_resol_mean 10.0000
_diffrn_measured_fraction_theta_full 0.984
_diffrn_measured_fraction_theta_max 0.983
_diffrn_measurement_device
;
Crystal Goniometer chi-partial
;
_diffrn_measurement_device_type
;
Rigaku MM007HF Spider
;
_diffrn_measurement_method 'profile data from \w-scans'
_diffrn_measurement_specimen_support Fiber
_diffrn_radiation_monochromator 'OSMIC CMF optics'
_diffrn_radiation_type CuK\a
_diffrn_radiation_wavelength 1.54187
_diffrn_reflns_av_R_equivalents 0.0519
_diffrn_reflns_av_unetI/netI 0.0598
_diffrn_reflns_Laue_measured_fraction_full 0.984
_diffrn_reflns_Laue_measured_fraction_max 0.983
_diffrn_reflns_limit_h_max 9
_diffrn_reflns_limit_h_min -9
_diffrn_reflns_limit_k_max 12
_diffrn_reflns_limit_k_min -11
_diffrn_reflns_limit_l_max 21
_diffrn_reflns_limit_l_min -21
_diffrn_reflns_number 19914
_diffrn_reflns_point_group_measured_fraction_full 0.835
_diffrn_reflns_point_group_measured_fraction_max 0.832
_diffrn_reflns_theta_full 67.687
_diffrn_reflns_theta_max 68.247
_diffrn_reflns_theta_min 2.504
_diffrn_source 'Rotating Anode'
_exptl_absorpt_coefficient_mu 0.755
_exptl_absorpt_correction_T_max 1.000
_exptl_absorpt_correction_T_min 0.648
_exptl_absorpt_correction_type multi-scan
_exptl_absorpt_process_details 'Reqab (Higashi-Rigaku, 1998)'
_exptl_crystal_colour colourless
_exptl_crystal_density_diffrn 1.247
_exptl_crystal_description prism
_exptl_crystal_F_000 576
_exptl_crystal_size_max 0.560
_exptl_crystal_size_mid 0.390
_exptl_crystal_size_min 0.160
_refine_diff_density_max 0.276
_refine_diff_density_min -0.341
_refine_diff_density_rms 0.065
_refine_ls_abs_structure_details
;
 Flack x determined using 2766 quotients [(I+)-(I-)]/[(I+)+(I-)]
 (Parsons, Flack and Wagner, Acta Cryst. B69 (2013) 249-259).
;
_refine_ls_abs_structure_Flack 0.01(7)
_refine_ls_extinction_method none
_refine_ls_goodness_of_fit_ref 1.108
_refine_ls_hydrogen_treatment mixed
_refine_ls_matrix_type full
_refine_ls_number_parameters 736
_refine_ls_number_reflns 8709
_refine_ls_number_restraints 73
_refine_ls_restrained_S_all 1.106
_refine_ls_R_factor_all 0.0599
_refine_ls_R_factor_gt 0.0505
_refine_ls_shift/su_max 0.001
_refine_ls_shift/su_mean 0.000
_refine_ls_structure_factor_coef Fsqd
_refine_ls_weighting_details 'w=1/[\s^2^(Fo^2^)+(0.0616P)^2^+0.7852P] where P=(Fo^2^+2Fc^2^)/3'
_refine_ls_weighting_scheme calc
_refine_ls_wR_factor_gt 0.1246
_refine_ls_wR_factor_ref 0.1519
_reflns_Friedel_coverage 0.693
_reflns_Friedel_fraction_full 0.686
_reflns_Friedel_fraction_max 0.681
_reflns_number_gt 7473
_reflns_number_total 8711
_reflns_threshold_expression 'I > 2\s(I)'
_cod_data_source_file np0c00636_si_004.cif
_cod_data_source_block compound_7
_cod_depositor_comments
;
The following automatic conversions were performed:

data item '_exptl_absorpt_correction_type' value 'Multi-scan' was
changed to 'multi-scan' in accordance with the
/home/data/users/saulius/crontab/automatic-downloads/rss-feeds/ACS/lib/dictionaries/cif_core.dic
dictionary named 'cif_core.dic' version 2.4.2 last updated on
2011-04-26.

Automatic conversion script
Id: cif_fix_values 7556 2019-12-06 15:28:31Z antanas 

 Adding full bibliography for 1559261--1559267.cif.
;
_cod_database_code 1559265
_shelx_space_group_comment
;
The symmetry employed for this shelxl refinement is uniquely defined
by the following loop, which should always be used as a source of
symmetry information in preference to the above space-group names.
They are only intended as comments.
;
_shelx_estimated_absorpt_t_min 0.864
_shelx_estimated_absorpt_t_max 0.864

loop_
_space_group_symop_operation_xyz
'x, y, z'

loop_
_atom_site_label
_atom_site_type_symbol
_atom_site_fract_x
_atom_site_fract_y
_atom_site_fract_z
_atom_site_U_iso_or_equiv
_atom_site_adp_type
_atom_site_occupancy
_atom_site_site_symmetry_order
_atom_site_calc_flag
_atom_site_refinement_flags_posn
_atom_site_refinement_flags_adp
_atom_site_refinement_flags_occupancy
_atom_site_disorder_assembly
_atom_site_disorder_group
O1_1 O 0.5914(5) 0.0736(4) 0.7073(2) 0.0432(9) Uani 1 1 d . . . . .
H1_1 H 0.564460 0.151386 0.719209 0.065 Uiso 1 1 calc R U . . .
C1_1 C 0.8392(6) 0.0965(5) 0.6262(3) 0.0301(11) Uani 1 1 d . . . . .
O4_1 O 0.9291(5) 0.0702(4) 0.49009(19) 0.0381(9) Uani 1 1 d . . . . .
H4O_1 H 0.992868 0.136148 0.495513 0.057 Uiso 1 1 calc R U . . .
C2_1 C 0.6473(6) 0.0583(5) 0.6313(3) 0.0344(12) Uani 1 1 d . . . . .
H2_1 H 0.582505 0.121304 0.603816 0.041 Uiso 1 1 calc R U . . .
O5_1 O 1.1894(4) 0.1200(4) 0.6114(2) 0.0411(9) Uani 1 1 d . . . . .
C3_1 C 0.5946(6) -0.0778(5) 0.5961(3) 0.0354(12) Uani 1 1 d . . . . .
H3_1 H 0.470806 -0.091245 0.599189 0.042 Uiso 1 1 calc R U . . .
O2_1 O 0.6870(4) -0.1768(4) 0.6347(2) 0.0388(9) Uani 1 1 d . . . . .
C4_1 C 0.6501(6) -0.1091(5) 0.5148(3) 0.0353(11) Uani 1 1 d . . . . .
H4_1 H 0.607875 -0.200097 0.498824 0.042 Uiso 1 1 calc R U . . .
O3_1 O 0.9250(5) -0.2894(4) 0.6174(2) 0.0480(10) Uani 1 1 d . . . . .
C5_1 C 0.8421(6) -0.1233(5) 0.5326(3) 0.0347(12) Uani 1 1 d . . . . .
H5_1 H 0.899300 -0.170638 0.488998 0.042 Uiso 1 1 calc R U . . .
O6_1 O 0.9637(4) 0.2015(3) 0.74708(19) 0.0364(8) Uani 1 1 d . . . . .
C6_1 C 0.9287(6) 0.0113(5) 0.5579(3) 0.0340(11) Uani 1 1 d . . . . .
O7_1 O 0.9658(5) 0.2764(4) 0.8702(2) 0.0436(9) Uani 1 1 d . . . . .
C7_1 C 0.8426(7) 0.2422(5) 0.6134(3) 0.0403(13) Uani 1 1 d . . . . .
H7A_1 H 0.958879 0.274143 0.615037 0.060 Uiso 1 1 calc R U . . .
H7B_1 H 0.780466 0.292587 0.652836 0.060 Uiso 1 1 calc R U . . .
H7C_1 H 0.790498 0.252204 0.564366 0.060 Uiso 1 1 calc R U . . .
O8_1 O 0.9817(5) 0.0446(4) 0.96691(19) 0.0439(9) Uani 1 1 d . . . . .
C8_1 C 0.5931(7) -0.0315(6) 0.4533(3) 0.0387(12) Uani 1 1 d . . . . .
O9_1 O 1.1467(7) -0.1303(5) 0.9442(3) 0.0722(14) Uani 1 1 d . . . . .
C9_1 C 0.4685(7) 0.0556(6) 0.4618(3) 0.0482(15) Uani 1 1 d . . . . .
H9A_1 H 0.413255 0.069619 0.508077 0.058 Uiso 1 1 calc R U . . .
H9B_1 H 0.436128 0.102935 0.421464 0.058 Uiso 1 1 calc R U . . .
C10_1 C 0.6694(8) -0.0668(7) 0.3776(3) 0.0561(17) Uani 1 1 d . . . . .
H10A_1 H 0.646967 -0.159366 0.360780 0.084 Uiso 1 1 calc R U . . .
H10B_1 H 0.790733 -0.050672 0.381859 0.084 Uiso 1 1 calc R U . . .
H10C_1 H 0.619966 -0.013354 0.341193 0.084 Uiso 1 1 calc R U . . .
C11_1 C 1.1078(6) -0.0062(5) 0.5871(3) 0.0363(12) Uani 1 1 d . . . . .
H11_1 H 1.175305 -0.081387 0.565199 0.044 Uiso 1 1 calc R U . . .
C12_1 C 1.1259(7) 0.0401(6) 0.6666(3) 0.0410(13) Uani 1 1 d . . . . .
H12_1 H 1.207706 -0.003571 0.698388 0.049 Uiso 1 1 calc R U . . .
C13_1 C 0.9541(6) 0.0767(5) 0.6979(3) 0.0342(12) Uani 1 1 d . . . . .
C14_1 C 0.9131(7) -0.0276(6) 0.7523(3) 0.0394(13) Uani 1 1 d . . . . .
H14A_1 H 0.791088 -0.045950 0.752621 0.047 Uiso 1 1 calc R U . . .
H14B_1 H 0.971972 -0.110192 0.738046 0.047 Uiso 1 1 calc R U . . .
C15_1 C 0.8321(7) -0.2078(5) 0.5983(3) 0.0367(12) Uani 1 1 d . . . . .
C16_1 C 0.9788(6) 0.0392(5) 0.8297(3) 0.0350(12) Uani 1 1 d . . . . .
H16_1 H 1.099408 0.016738 0.836057 0.042 Uiso 1 1 calc R U . . .
C17_1 C 0.9692(6) 0.1861(6) 0.8209(3) 0.0385(13) Uani 1 1 d . . . . .
C18_1 C 0.8837(7) -0.0027(6) 0.8975(3) 0.0392(13) Uani 1 1 d . . . . .
H18_1 H 0.873229 -0.100128 0.892832 0.047 Uiso 1 1 calc R U . . .
C19_1 C 0.7102(7) 0.0573(6) 0.9086(3) 0.0471(15) Uani 1 1 d . . . . .
H19A_1 H 0.647502 0.048852 0.860477 0.071 Uiso 1 1 calc R U . . .
H19B_1 H 0.723024 0.149853 0.927718 0.071 Uiso 1 1 calc R U . . .
H19C_1 H 0.649127 0.011493 0.944603 0.071 Uiso 1 1 calc R U . . .
C20_1 C 1.1182(8) -0.0273(6) 0.9807(3) 0.0452(14) Uani 1 1 d . . . . .
C21_1 C 1.2320(9) 0.0407(7) 1.0428(3) 0.0540(16) Uani 1 1 d . . . . .
H21A_1 H 1.163980 0.068173 1.086922 0.065 Uiso 1 1 calc R U . . .
H21B_1 H 1.280987 0.120415 1.025568 0.065 Uiso 1 1 calc R U . . .
C22_1 C 1.3755(8) -0.0459(7) 1.0671(3) 0.0575(17) Uani 1 1 d . . . . .
H22A_1 H 1.327953 -0.114960 1.094632 0.069 Uiso 1 1 calc R U . . .
H22B_1 H 1.427950 -0.089073 1.021686 0.069 Uiso 1 1 calc R U . . .
C23_1 C 1.5115(9) 0.0313(7) 1.1172(4) 0.0587(17) Uani 1 1 d . . . . .
H23A_1 H 1.557972 0.101433 1.090128 0.070 Uiso 1 1 calc R U . . .
H23B_1 H 1.459994 0.072831 1.163222 0.070 Uiso 1 1 calc R U . . .
C24_1 C 1.6546(9) -0.0565(8) 1.1392(4) 0.0639(19) Uani 1 1 d . . . . .
H24A_1 H 1.698891 -0.103842 1.093051 0.077 Uiso 1 1 calc R U . . .
H24B_1 H 1.608854 -0.122239 1.169623 0.077 Uiso 1 1 calc R U . . .
C25_1 C 1.7998(9) 0.0185(8) 1.1839(4) 0.065(2) Uani 1 1 d . . . . .
H25A_1 H 1.848592 0.081980 1.152797 0.077 Uiso 1 1 calc R U . . .
H25B_1 H 1.755103 0.068408 1.229195 0.077 Uiso 1 1 calc R U . . .
C26_1 C 1.9385(8) -0.0709(8) 1.2078(4) 0.064(2) Uani 1 1 d . . . . .
H26A_1 H 1.888405 -0.136400 1.237213 0.077 Uiso 1 1 calc R U . . .
H26B_1 H 1.985361 -0.118474 1.162320 0.077 Uiso 1 1 calc R U . . .
C27_1 C 2.0805(9) 0.0006(9) 1.2544(4) 0.072(2) Uani 1 1 d . . . . .
H27A_1 H 2.032423 0.049105 1.299359 0.086 Uiso 1 1 calc R U . . .
H27B_1 H 2.130033 0.065796 1.224639 0.086 Uiso 1 1 calc R U . . .
C28_1 C 2.2215(9) -0.0846(10) 1.2803(4) 0.082(3) Uani 1 1 d . . . . .
H28A_1 H 2.317501 -0.027815 1.299945 0.099 Uiso 1 1 calc R U . . .
H28B_1 H 2.259655 -0.142959 1.236686 0.099 Uiso 1 1 calc R U . . .
C29_1 C 2.1660(10) -0.1682(10) 1.3418(5) 0.085(3) Uani 1 1 d . . . . .
H29A_1 H 2.074122 -0.227274 1.321905 0.127 Uiso 1 1 calc R U . . .
H29B_1 H 2.128065 -0.110879 1.385083 0.127 Uiso 1 1 calc R U . . .
H29C_1 H 2.260781 -0.219397 1.357230 0.127 Uiso 1 1 calc R U . . .
O1_2 O 0.6804(5) 0.5715(4) 0.7065(2) 0.0423(9) Uani 1 1 d . . . . .
H1O_2 H 0.740562 0.635835 0.699197 0.063 Uiso 1 1 calc R U . . .
C1_2 C 0.4355(6) 0.6261(5) 0.7884(3) 0.0325(11) Uani 1 1 d . . . . .
O4_2 O 0.3489(5) 0.6547(4) 0.92479(19) 0.0416(9) Uani 1 1 d . . . . .
H4O_2 H 0.286550 0.717937 0.919343 0.062 Uiso 1 1 calc R U . . .
C2_2 C 0.6246(6) 0.5875(6) 0.7826(3) 0.0348(12) Uani 1 1 d . . . . .
H2_2 H 0.691761 0.661676 0.809892 0.042 Uiso 1 1 calc R U . . .
O5_2 O 0.0875(5) 0.6564(4) 0.8046(2) 0.0413(9) Uani 1 1 d . . . . .
C3_2 C 0.6741(7) 0.4646(6) 0.8179(3) 0.0376(12) Uani 1 1 d . . . . .
H3_2 H 0.797469 0.450799 0.814491 0.045 Uiso 1 1 calc R U . . .
O2_2 O 0.5802(5) 0.3497(4) 0.7796(2) 0.0399(9) Uani 1 1 d . . . . .
C4_2 C 0.6197(6) 0.4633(6) 0.8997(3) 0.0361(12) Uani 1 1 d . . . . .
H4_2 H 0.659249 0.378429 0.915142 0.043 Uiso 1 1 calc R U . . .
O3_2 O 0.3406(5) 0.2435(4) 0.7977(2) 0.0496(10) Uani 1 1 d . . . . .
C5_2 C 0.4273(6) 0.4431(5) 0.8820(3) 0.0334(11) Uani 1 1 d . . . . .
H5_2 H 0.368847 0.412000 0.925308 0.040 Uiso 1 1 calc R U . . .
O6_2 O 0.3106(4) 0.6841(3) 0.66808(19) 0.0375(8) Uani 1 1 d . . . . .
C6_2 C 0.3452(6) 0.5679(5) 0.8578(3) 0.0339(11) Uani 1 1 d . . . . .
O7_2 O 0.3033(5) 0.7108(4) 0.5460(2) 0.0424(9) Uani 1 1 d . . . . .
C7_2 C 0.4370(7) 0.7766(5) 0.8010(3) 0.0356(12) Uani 1 1 d . . . . .
H7A_2 H 0.500678 0.811352 0.761635 0.053 Uiso 1 1 calc R U . . .
H7B_2 H 0.489553 0.806294 0.850112 0.053 Uiso 1 1 calc R U . . .
H7C_2 H 0.321747 0.807847 0.799308 0.053 Uiso 1 1 calc R U . . .
O8_2 O 0.2850(6) 0.4528(4) 0.4489(2) 0.0553(12) Uani 1 1 d . . . . .
C8_2 C 0.6824(7) 0.5665(6) 0.9610(3) 0.0414(13) Uani 1 1 d . . . . .
O9_2 O 0.0914(9) 0.2977(6) 0.4593(3) 0.104(2) Uani 1 1 d . . . . .
C9_2 C 0.8101(7) 0.6482(6) 0.9534(3) 0.0465(14) Uani 1 1 d . . . . .
H9A_2 H 0.866982 0.643411 0.907501 0.056 Uiso 1 1 calc R U . . .
H9B_2 H 0.844122 0.711197 0.993972 0.056 Uiso 1 1 calc R U . . .
C10_2 C 0.6056(8) 0.5593(7) 1.0373(3) 0.0545(16) Uani 1 1 d . . . . .
H10A_2 H 0.488717 0.586721 1.035412 0.082 Uiso 1 1 calc R U . . .
H10B_2 H 0.668726 0.617130 1.075570 0.082 Uiso 1 1 calc R U . . .
H10C_2 H 0.610124 0.469359 1.049948 0.082 Uiso 1 1 calc R U . . .
C11_2 C 0.1635(6) 0.5397(5) 0.8287(3) 0.0353(12) Uani 1 1 d . . . . .
H11_2 H 0.092968 0.474043 0.851037 0.042 Uiso 1 1 calc R U . . .
C12_2 C 0.1430(7) 0.5559(5) 0.7490(3) 0.0376(12) Uani 1 1 d . . . . .
H12_2 H 0.057416 0.500867 0.717653 0.045 Uiso 1 1 calc R U . . .
C13_2 C 0.3159(6) 0.5769(5) 0.7171(3) 0.0334(11) Uani 1 1 d . . . . .
C14_2 C 0.3546(7) 0.4535(5) 0.6621(3) 0.0374(12) Uani 1 1 d . . . . .
H14A_2 H 0.476520 0.437382 0.661053 0.045 Uiso 1 1 calc R U . . .
H14B_2 H 0.296113 0.375207 0.676354 0.045 Uiso 1 1 calc R U . . .
C15_2 C 0.4357(6) 0.3343(5) 0.8166(3) 0.0357(12) Uani 1 1 d . . . . .
C16_2 C 0.2876(7) 0.4886(5) 0.5856(3) 0.0391(13) Uani 1 1 d . . . . .
H16_2 H 0.166222 0.462987 0.580460 0.047 Uiso 1 1 calc R U . . .
C17_2 C 0.3001(7) 0.6380(6) 0.5947(3) 0.0362(12) Uani 1 1 d . . . . .
C18_2 C 0.3754(9) 0.4230(6) 0.5167(3) 0.0502(16) Uani 1 1 d . . . . .
H18_2 H 0.372237 0.326289 0.518257 0.060 Uiso 1 1 calc R U . . .
C19_2 C 0.5560(9) 0.4667(7) 0.5091(4) 0.0613(18) Uani 1 1 d . . . . .
H19A_2 H 0.605478 0.413168 0.466984 0.092 Uiso 1 1 calc R U . . .
H19B_2 H 0.619924 0.456599 0.555411 0.092 Uiso 1 1 calc R U . . .
H19C_2 H 0.559008 0.558591 0.499859 0.092 Uiso 1 1 calc R U . . .
C20_2 C 0.1360(10) 0.3913(7) 0.4308(3) 0.066(2) Uani 1 1 d . . . . .
C21_2 C 0.0309(11) 0.4619(10) 0.3763(4) 0.092(3) Uani 1 1 d . . . . .
H21A_2 H -0.008512 0.543942 0.403812 0.110 Uiso 1 1 calc R U . . .
H21B_2 H 0.105163 0.486494 0.336751 0.110 Uiso 1 1 calc R U . . .
C22_2 C -0.1181(11) 0.3904(10) 0.3386(5) 0.085(3) Uani 1 1 d . . . . .
H22A_2 H -0.173146 0.340870 0.375512 0.102 Uiso 1 1 calc R U . . .
H22B_2 H -0.078741 0.326212 0.297878 0.102 Uiso 1 1 calc R U . . .
C23_2 C -0.2498(11) 0.4773(10) 0.3051(4) 0.084(3) Uani 1 1 d . . . . .
H23A_2 H -0.292034 0.538706 0.346508 0.101 Uiso 1 1 calc R U . . .
H23B_2 H -0.192634 0.530007 0.270396 0.101 Uiso 1 1 calc R U . . .
C24_2 C -0.3980(12) 0.4091(11) 0.2637(6) 0.099(3) Uani 1 1 d . . . . .
H24A_2 H -0.450811 0.351181 0.296972 0.119 Uiso 1 1 calc R U . . .
H24B_2 H -0.357148 0.353036 0.219734 0.119 Uiso 1 1 calc R U . . .
C25_2 C -0.5298(11) 0.4970(11) 0.2369(5) 0.095(3) Uani 1 1 d D . . . .
H25A_2 H -0.473924 0.564824 0.211097 0.114 Uiso 0.57(2) 1 calc R U P A 1
H25B_2 H -0.584531 0.541804 0.281234 0.114 Uiso 0.57(2) 1 calc R U P A 1
H25C_2 H -0.473849 0.555985 0.205183 0.114 Uiso 0.43(2) 1 calc R U P A 2
H25D_2 H -0.568735 0.552270 0.281573 0.114 Uiso 0.43(2) 1 calc R U P A 2
C26_2 C -0.665(3) 0.429(2) 0.1840(19) 0.090(7) Uani 0.57(2) 1 d D . P A 1
H26A_2 H -0.711444 0.352936 0.205570 0.108 Uiso 0.57(2) 1 calc R U P A 1
H26B_2 H -0.616424 0.398605 0.135164 0.108 Uiso 0.57(2) 1 calc R U P A 1
C27_2 C -0.805(3) 0.527(2) 0.1727(11) 0.082(6) Uani 0.57(2) 1 d D . P A 1
H27A_2 H -0.840830 0.565471 0.222577 0.099 Uiso 0.57(2) 1 calc R U P A 1
H27B_2 H -0.757584 0.598923 0.147104 0.099 Uiso 0.57(2) 1 calc R U P A 1
C28_2 C -0.960(3) 0.470(2) 0.1272(10) 0.110(8) Uani 0.57(2) 1 d D . P A 1
H28A_2 H -1.008309 0.398866 0.152791 0.133 Uiso 0.57(2) 1 calc R U P A 1
H28B_2 H -1.044900 0.539001 0.126423 0.133 Uiso 0.57(2) 1 calc R U P A 1
C29_2 C -0.924(3) 0.418(3) 0.0479(11) 0.096(8) Uani 0.57(2) 1 d D . P A 1
H29A_2 H -1.024007 0.371821 0.024507 0.144 Uiso 0.57(2) 1 calc R U P A 1
H29B_2 H -0.830797 0.357123 0.047740 0.144 Uiso 0.57(2) 1 calc R U P A 1
H29C_2 H -0.894664 0.490220 0.019550 0.144 Uiso 0.57(2) 1 calc R U P A 1
C26B_2 C -0.684(4) 0.440(4) 0.193(2) 0.120(14) Uani 0.43(2) 1 d D . P A 2
H26C_2 H -0.759354 0.409060 0.230853 0.144 Uiso 0.43(2) 1 calc R U P A 2
H26D_2 H -0.647356 0.361288 0.161897 0.144 Uiso 0.43(2) 1 calc R U P A 2
C27B_2 C -0.794(4) 0.514(4) 0.143(2) 0.137(16) Uani 0.43(2) 1 d D . P A 2
H27C_2 H -0.717735 0.576217 0.121763 0.165 Uiso 0.43(2) 1 calc R U P A 2
H27D_2 H -0.868131 0.567839 0.176641 0.165 Uiso 0.43(2) 1 calc R U P A 2
C28B_2 C -0.906(5) 0.455(4) 0.0774(19) 0.119(14) Uani 0.43(2) 1 d D . P A 2
H28C_2 H -0.967640 0.525212 0.056051 0.143 Uiso 0.43(2) 1 calc R U P A 2
H28D_2 H -0.835307 0.411534 0.037806 0.143 Uiso 0.43(2) 1 calc R U P A 2
C29B_2 C -1.029(4) 0.357(3) 0.101(2) 0.144(14) Uani 0.43(2) 1 d D . P A 2
H29D_2 H -1.076355 0.303764 0.056632 0.216 Uiso 0.43(2) 1 calc R U P A 2
H29E_2 H -1.118930 0.402908 0.128502 0.216 Uiso 0.43(2) 1 calc R U P A 2
H29F_2 H -0.971482 0.300436 0.133691 0.216 Uiso 0.43(2) 1 calc R U P A 2

loop_
_atom_site_aniso_label
_atom_site_aniso_U_11
_atom_site_aniso_U_22
_atom_site_aniso_U_33
_atom_site_aniso_U_23
_atom_site_aniso_U_13
_atom_site_aniso_U_12
O1_1 0.039(2) 0.053(2) 0.0376(19) 0.0015(18) 0.0094(16) 0.000(2)
C1_1 0.033(3) 0.026(3) 0.031(2) 0.003(2) 0.000(2) 0.004(2)
O4_1 0.040(2) 0.041(2) 0.0333(18) 0.0085(15) 0.0001(15) -0.0091(17)
C2_1 0.032(3) 0.040(3) 0.031(2) 0.004(2) 0.002(2) 0.002(2)
O5_1 0.0310(19) 0.043(2) 0.049(2) 0.0028(17) 0.0047(15) -0.0127(16)
C3_1 0.024(2) 0.044(3) 0.039(3) 0.011(2) -0.002(2) -0.006(2)
O2_1 0.0353(19) 0.043(2) 0.0392(19) 0.0115(16) 0.0036(15) -0.0053(17)
C4_1 0.035(3) 0.035(3) 0.035(2) 0.000(2) 0.001(2) -0.004(2)
O3_1 0.045(2) 0.037(2) 0.065(3) 0.020(2) -0.0057(19) 0.0074(19)
C5_1 0.034(3) 0.037(3) 0.033(2) 0.003(2) 0.007(2) 0.001(2)
O6_1 0.038(2) 0.038(2) 0.0340(18) 0.0073(15) -0.0040(15) -0.0081(17)
C6_1 0.036(3) 0.034(3) 0.032(2) 0.007(2) 0.003(2) -0.005(2)
O7_1 0.049(2) 0.046(2) 0.0346(19) 0.0002(17) -0.0002(16) -0.0098(19)
C7_1 0.045(3) 0.039(3) 0.038(3) 0.008(2) 0.004(2) 0.003(3)
O8_1 0.053(2) 0.047(2) 0.0316(19) 0.0033(17) -0.0022(17) 0.0144(19)
C8_1 0.035(3) 0.049(3) 0.033(3) 0.004(2) 0.000(2) 0.006(3)
O9_1 0.075(3) 0.066(3) 0.069(3) -0.016(3) -0.017(2) 0.024(3)
C9_1 0.040(3) 0.065(4) 0.040(3) 0.014(3) -0.008(2) -0.003(3)
C10_1 0.057(4) 0.078(5) 0.033(3) 0.005(3) 0.000(3) 0.004(4)
C11_1 0.030(3) 0.034(3) 0.046(3) 0.006(2) 0.010(2) 0.001(2)
C12_1 0.030(3) 0.053(4) 0.042(3) 0.012(3) -0.003(2) -0.009(3)
C13_1 0.033(3) 0.035(3) 0.034(3) 0.001(2) 0.003(2) -0.006(2)
C14_1 0.043(3) 0.045(3) 0.030(3) 0.004(2) -0.002(2) -0.009(3)
C15_1 0.035(3) 0.032(3) 0.043(3) 0.006(2) 0.001(2) -0.008(2)
C16_1 0.031(3) 0.042(3) 0.033(3) 0.007(2) -0.002(2) 0.001(2)
C17_1 0.021(2) 0.065(4) 0.031(3) 0.012(3) -0.0017(19) -0.008(2)
C18_1 0.049(3) 0.038(3) 0.032(3) 0.010(2) -0.002(2) 0.002(3)
C19_1 0.045(3) 0.052(4) 0.044(3) 0.005(3) 0.008(3) -0.012(3)
C20_1 0.051(4) 0.053(4) 0.032(3) 0.004(3) 0.003(2) 0.005(3)
C21_1 0.060(4) 0.060(4) 0.039(3) -0.004(3) -0.003(3) 0.011(3)
C22_1 0.055(4) 0.078(5) 0.040(3) 0.012(3) -0.003(3) 0.003(4)
C23_1 0.058(4) 0.070(5) 0.046(3) 0.000(3) -0.001(3) 0.000(4)
C24_1 0.052(4) 0.087(5) 0.051(4) 0.008(4) -0.011(3) -0.004(4)
C25_1 0.053(4) 0.090(6) 0.052(4) 0.014(4) -0.003(3) -0.011(4)
C26_1 0.042(4) 0.095(6) 0.054(4) 0.007(4) -0.006(3) -0.008(4)
C27_1 0.047(4) 0.105(7) 0.064(4) 0.016(4) -0.007(3) -0.015(4)
C28_1 0.043(4) 0.139(8) 0.062(4) 0.000(5) -0.008(3) 0.000(5)
C29_1 0.059(5) 0.107(7) 0.088(6) 0.010(5) -0.013(4) 0.008(5)
O1_2 0.042(2) 0.047(2) 0.040(2) 0.0091(17) 0.0118(16) -0.0002(18)
C1_2 0.037(3) 0.029(3) 0.031(2) 0.003(2) 0.000(2) -0.011(2)
O4_2 0.043(2) 0.049(2) 0.0336(18) 0.0048(16) 0.0031(15) 0.0042(19)
C2_2 0.030(3) 0.043(3) 0.033(2) 0.008(2) 0.003(2) -0.002(2)
O5_2 0.0322(19) 0.042(2) 0.050(2) 0.0039(17) 0.0048(16) 0.0118(17)
C3_2 0.033(3) 0.043(3) 0.037(3) 0.005(2) 0.004(2) -0.005(2)
O2_2 0.039(2) 0.041(2) 0.0388(19) 0.0018(16) 0.0032(15) -0.0045(17)
C4_2 0.031(3) 0.040(3) 0.038(3) 0.009(2) 0.002(2) -0.002(2)
O3_2 0.047(2) 0.033(2) 0.068(3) 0.0055(19) -0.002(2) -0.0051(19)
C5_2 0.030(3) 0.033(3) 0.038(3) 0.007(2) 0.004(2) -0.003(2)
O6_2 0.039(2) 0.035(2) 0.0380(19) 0.0038(16) -0.0025(15) -0.0085(17)
C6_2 0.026(2) 0.039(3) 0.037(3) 0.010(2) 0.006(2) 0.000(2)
O7_2 0.047(2) 0.039(2) 0.042(2) 0.0097(17) 0.0025(16) 0.0054(18)
C7_2 0.038(3) 0.029(3) 0.040(3) 0.007(2) -0.005(2) -0.007(2)
O8_2 0.083(3) 0.046(3) 0.038(2) 0.0118(18) -0.0066(19) -0.021(2)
C8_2 0.035(3) 0.054(4) 0.035(3) 0.009(3) -0.003(2) 0.001(3)
O9_2 0.158(6) 0.085(4) 0.071(3) 0.030(3) -0.017(3) -0.072(4)
C9_2 0.047(3) 0.045(4) 0.047(3) 0.004(3) -0.003(3) 0.000(3)
C10_2 0.059(4) 0.068(5) 0.037(3) 0.009(3) 0.002(3) 0.006(3)
C11_2 0.027(3) 0.033(3) 0.047(3) 0.010(2) 0.004(2) 0.004(2)
C12_2 0.033(3) 0.032(3) 0.048(3) 0.004(2) 0.003(2) 0.002(2)
C13_2 0.030(3) 0.037(3) 0.035(3) 0.008(2) 0.000(2) 0.004(2)
C14_2 0.039(3) 0.032(3) 0.041(3) 0.005(2) -0.003(2) -0.011(2)
C15_2 0.029(3) 0.033(3) 0.046(3) 0.010(2) -0.001(2) 0.002(2)
C16_2 0.042(3) 0.037(3) 0.037(3) 0.006(2) -0.005(2) -0.010(3)
C17_2 0.029(3) 0.045(3) 0.036(3) 0.008(2) 0.002(2) 0.000(2)
C18_2 0.081(5) 0.035(3) 0.035(3) 0.006(2) -0.001(3) -0.004(3)
C19_2 0.063(4) 0.067(5) 0.056(4) 0.012(3) 0.018(3) 0.032(4)
C20_2 0.094(5) 0.062(4) 0.043(3) 0.014(3) -0.007(3) -0.040(4)
C21_2 0.099(6) 0.116(7) 0.064(4) 0.044(5) -0.036(4) -0.061(6)
C22_2 0.076(6) 0.101(7) 0.076(5) 0.005(5) 0.008(4) -0.021(5)
C23_2 0.075(6) 0.118(8) 0.061(4) 0.021(5) -0.003(4) 0.000(5)
C24_2 0.068(6) 0.135(9) 0.096(6) 0.010(6) 0.007(5) -0.001(6)
C25_2 0.072(6) 0.130(9) 0.087(6) 0.027(6) 0.008(4) 0.009(6)
C26_2 0.081(12) 0.081(14) 0.112(17) 0.028(12) 0.014(11) -0.006(9)
C27_2 0.092(11) 0.098(13) 0.055(9) 0.002(8) -0.005(8) 0.009(9)
C28_2 0.086(12) 0.16(2) 0.086(11) 0.013(12) -0.002(9) -0.031(12)
C29_2 0.111(19) 0.082(15) 0.090(11) 0.000(10) -0.037(11) 0.016(13)
C26B_2 0.053(13) 0.21(4) 0.083(17) -0.029(17) 0.010(10) 0.021(15)
C27B_2 0.067(15) 0.22(4) 0.13(3) 0.04(2) -0.014(16) -0.032(19)
C28B_2 0.09(2) 0.14(3) 0.13(3) 0.01(3) -0.02(2) -0.030(19)
C29B_2 0.11(2) 0.12(2) 0.21(4) 0.02(2) 0.01(2) -0.012(17)

loop_
_atom_type_symbol
_atom_type_description
_atom_type_scat_dispersion_real
_atom_type_scat_dispersion_imag
_atom_type_scat_source
C C 0.0181 0.0091 'International Tables Vol C Tables 4.2.6.8 and 6.1.1.4'
H H 0.0000 0.0000 'International Tables Vol C Tables 4.2.6.8 and 6.1.1.4'
O O 0.0492 0.0322 'International Tables Vol C Tables 4.2.6.8 and 6.1.1.4'

loop_
_geom_angle_atom_site_label_1
_geom_angle_atom_site_label_2
_geom_angle_atom_site_label_3
_geom_angle
_geom_angle_site_symmetry_1
_geom_angle_site_symmetry_3
_geom_angle_publ_flag
C7_1 C1_1 C2_1 105.6(4) . . ?
C7_1 C1_1 C13_1 109.3(4) . . ?
C2_1 C1_1 C13_1 115.6(4) . . ?
C7_1 C1_1 C6_1 109.7(4) . . ?
C2_1 C1_1 C6_1 112.5(4) . . ?
C13_1 C1_1 C6_1 104.0(4) . . ?
O1_1 C2_1 C3_1 107.7(4) . . ?
O1_1 C2_1 C1_1 112.4(4) . . ?
C3_1 C2_1 C1_1 116.3(4) . . ?
C12_1 O5_1 C11_1 59.8(3) . . ?
O2_1 C3_1 C2_1 109.3(4) . . ?
O2_1 C3_1 C4_1 101.8(4) . . ?
C2_1 C3_1 C4_1 113.4(4) . . ?
C15_1 O2_1 C3_1 109.7(4) . . ?
C8_1 C4_1 C3_1 122.3(5) . . ?
C8_1 C4_1 C5_1 120.1(4) . . ?
C3_1 C4_1 C5_1 97.5(4) . . ?
C15_1 C5_1 C6_1 111.5(4) . . ?
C15_1 C5_1 C4_1 99.4(4) . . ?
C6_1 C5_1 C4_1 111.8(4) . . ?
C17_1 O6_1 C13_1 113.2(4) . . ?
O4_1 C6_1 C11_1 110.6(4) . . ?
O4_1 C6_1 C5_1 102.3(4) . . ?
C11_1 C6_1 C5_1 110.9(4) . . ?
O4_1 C6_1 C1_1 114.2(4) . . ?
C11_1 C6_1 C1_1 104.6(4) . . ?
C5_1 C6_1 C1_1 114.3(4) . . ?
C20_1 O8_1 C18_1 114.8(4) . . ?
C9_1 C8_1 C4_1 122.6(5) . . ?
C9_1 C8_1 C10_1 120.9(5) . . ?
C4_1 C8_1 C10_1 116.2(5) . . ?
C12_1 C11_1 O5_1 59.9(3) . . ?
C12_1 C11_1 C6_1 111.1(4) . . ?
O5_1 C11_1 C6_1 111.1(4) . . ?
C11_1 C12_1 O5_1 60.3(3) . . ?
C11_1 C12_1 C13_1 109.8(4) . . ?
O5_1 C12_1 C13_1 116.2(5) . . ?
O6_1 C13_1 C12_1 111.1(4) . . ?
O6_1 C13_1 C14_1 104.2(4) . . ?
C12_1 C13_1 C14_1 105.5(5) . . ?
O6_1 C13_1 C1_1 108.2(4) . . ?
C12_1 C13_1 C1_1 104.8(4) . . ?
C14_1 C13_1 C1_1 122.8(4) . . ?
C16_1 C14_1 C13_1 103.0(4) . . ?
O3_1 C15_1 O2_1 122.0(5) . . ?
O3_1 C15_1 C5_1 130.5(5) . . ?
O2_1 C15_1 C5_1 107.4(5) . . ?
C17_1 C16_1 C18_1 114.5(4) . . ?
C17_1 C16_1 C14_1 103.3(4) . . ?
C18_1 C16_1 C14_1 114.3(4) . . ?
O7_1 C17_1 O6_1 123.3(5) . . ?
O7_1 C17_1 C16_1 127.6(5) . . ?
O6_1 C17_1 C16_1 109.1(5) . . ?
O8_1 C18_1 C19_1 104.9(4) . . ?
O8_1 C18_1 C16_1 108.1(4) . . ?
C19_1 C18_1 C16_1 114.9(4) . . ?
O9_1 C20_1 O8_1 122.5(6) . . ?
O9_1 C20_1 C21_1 125.2(6) . . ?
O8_1 C20_1 C21_1 112.1(5) . . ?
C20_1 C21_1 C22_1 113.4(6) . . ?
C23_1 C22_1 C21_1 113.1(6) . . ?
C24_1 C23_1 C22_1 112.1(6) . . ?
C23_1 C24_1 C25_1 113.7(7) . . ?
C26_1 C25_1 C24_1 113.1(7) . . ?
C27_1 C26_1 C25_1 114.0(7) . . ?
C26_1 C27_1 C28_1 116.0(7) . . ?
C27_1 C28_1 C29_1 112.5(6) . . ?
C7_2 C1_2 C2_2 105.2(4) . . ?
C7_2 C1_2 C13_2 109.4(4) . . ?
C2_2 C1_2 C13_2 116.2(4) . . ?
C7_2 C1_2 C6_2 109.7(4) . . ?
C2_2 C1_2 C6_2 112.6(4) . . ?
C13_2 C1_2 C6_2 103.8(4) . . ?
O1_2 C2_2 C3_2 107.1(4) . . ?
O1_2 C2_2 C1_2 113.0(4) . . ?
C3_2 C2_2 C1_2 115.9(4) . . ?
C12_2 O5_2 C11_2 60.7(3) . . ?
O2_2 C3_2 C2_2 109.9(4) . . ?
O2_2 C3_2 C4_2 101.5(4) . . ?
C2_2 C3_2 C4_2 114.2(5) . . ?
C15_2 O2_2 C3_2 108.6(4) . . ?
C8_2 C4_2 C3_2 121.2(4) . . ?
C8_2 C4_2 C5_2 120.5(5) . . ?
C3_2 C4_2 C5_2 97.1(4) . . ?
C15_2 C5_2 C6_2 112.1(4) . . ?
C15_2 C5_2 C4_2 98.6(4) . . ?
C6_2 C5_2 C4_2 112.1(4) . . ?
C17_2 O6_2 C13_2 112.0(4) . . ?
O4_2 C6_2 C11_2 110.7(4) . . ?
O4_2 C6_2 C5_2 103.4(4) . . ?
C11_2 C6_2 C5_2 111.1(4) . . ?
O4_2 C6_2 C1_2 113.8(4) . . ?
C11_2 C6_2 C1_2 103.9(4) . . ?
C5_2 C6_2 C1_2 114.1(4) . . ?
C20_2 O8_2 C18_2 118.2(4) . . ?
C9_2 C8_2 C4_2 123.7(5) . . ?
C9_2 C8_2 C10_2 120.8(5) . . ?
C4_2 C8_2 C10_2 115.0(5) . . ?
O5_2 C11_2 C12_2 58.9(3) . . ?
O5_2 C11_2 C6_2 111.1(4) . . ?
C12_2 C11_2 C6_2 111.8(4) . . ?
O5_2 C12_2 C11_2 60.3(3) . . ?
O5_2 C12_2 C13_2 116.5(4) . . ?
C11_2 C12_2 C13_2 108.9(4) . . ?
O6_2 C13_2 C12_2 110.3(4) . . ?
O6_2 C13_2 C14_2 103.8(4) . . ?
C12_2 C13_2 C14_2 107.7(4) . . ?
O6_2 C13_2 C1_2 107.1(4) . . ?
C12_2 C13_2 C1_2 105.2(4) . . ?
C14_2 C13_2 C1_2 122.4(4) . . ?
C16_2 C14_2 C13_2 103.5(4) . . ?
O3_2 C15_2 O2_2 121.1(5) . . ?
O3_2 C15_2 C5_2 130.0(5) . . ?
O2_2 C15_2 C5_2 108.8(4) . . ?
C17_2 C16_2 C18_2 114.1(4) . . ?
C17_2 C16_2 C14_2 102.9(4) . . ?
C18_2 C16_2 C14_2 115.7(5) . . ?
O7_2 C17_2 O6_2 121.6(5) . . ?
O7_2 C17_2 C16_2 128.3(5) . . ?
O6_2 C17_2 C16_2 110.1(4) . . ?
O8_2 C18_2 C19_2 106.2(5) . . ?
O8_2 C18_2 C16_2 109.0(5) . . ?
C19_2 C18_2 C16_2 115.2(5) . . ?
O9_2 C20_2 O8_2 122.3(7) . . ?
O9_2 C20_2 C21_2 125.5(7) . . ?
O8_2 C20_2 C21_2 112.1(5) . . ?
C22_2 C21_2 C20_2 117.5(7) . . ?
C21_2 C22_2 C23_2 115.1(8) . . ?
C24_2 C23_2 C22_2 117.0(8) . . ?
C23_2 C24_2 C25_2 115.5(9) . . ?
C24_2 C25_2 C26B_2 120.6(19) . . ?
C24_2 C25_2 C26_2 115.4(13) . . ?
C25_2 C26_2 C27_2 108.9(19) . . ?
C28_2 C27_2 C26_2 115.4(18) . . ?
C29_2 C28_2 C27_2 113.8(17) . . ?
C25_2 C26B_2 C27B_2 125(3) . . ?
C26B_2 C27B_2 C28B_2 126(3) . . ?
C29B_2 C28B_2 C27B_2 112(3) . . ?

loop_
_geom_bond_atom_site_label_1
_geom_bond_atom_site_label_2
_geom_bond_distance
_geom_bond_site_symmetry_2
_geom_bond_publ_flag
O1_1 C2_1 1.426(6) . ?
C1_1 C7_1 1.529(7) . ?
C1_1 C2_1 1.568(7) . ?
C1_1 C13_1 1.577(7) . ?
C1_1 C6_1 1.599(7) . ?
O4_1 C6_1 1.407(6) . ?
C2_1 C3_1 1.506(7) . ?
O5_1 C12_1 1.441(6) . ?
O5_1 C11_1 1.448(6) . ?
C3_1 O2_1 1.474(6) . ?
C3_1 C4_1 1.522(7) . ?
O2_1 C15_1 1.356(6) . ?
C4_1 C8_1 1.484(7) . ?
C4_1 C5_1 1.554(7) . ?
O3_1 C15_1 1.189(6) . ?
C5_1 C15_1 1.531(7) . ?
C5_1 C6_1 1.540(7) . ?
O6_1 C17_1 1.338(6) . ?
O6_1 C13_1 1.460(6) . ?
C6_1 C11_1 1.513(7) . ?
O7_1 C17_1 1.198(7) . ?
O8_1 C20_1 1.345(7) . ?
O8_1 C18_1 1.468(6) . ?
C8_1 C9_1 1.336(8) . ?
C8_1 C10_1 1.499(7) . ?
O9_1 C20_1 1.198(7) . ?
C11_1 C12_1 1.440(7) . ?
C12_1 C13_1 1.518(7) . ?
C13_1 C14_1 1.555(7) . ?
C14_1 C16_1 1.537(7) . ?
C16_1 C17_1 1.528(8) . ?
C16_1 C18_1 1.536(7) . ?
C18_1 C19_1 1.519(8) . ?
C20_1 C21_1 1.505(8) . ?
C21_1 C22_1 1.529(9) . ?
C22_1 C23_1 1.527(9) . ?
C23_1 C24_1 1.521(10) . ?
C24_1 C25_1 1.523(9) . ?
C25_1 C26_1 1.518(11) . ?
C26_1 C27_1 1.505(9) . ?
C27_1 C28_1 1.515(11) . ?
C28_1 C29_1 1.531(12) . ?
O1_2 C2_2 1.427(6) . ?
C1_2 C7_2 1.527(7) . ?
C1_2 C2_2 1.554(7) . ?
C1_2 C13_2 1.590(7) . ?
C1_2 C6_2 1.609(6) . ?
O4_2 C6_2 1.400(6) . ?
C2_2 C3_2 1.516(8) . ?
O5_2 C12_2 1.424(6) . ?
O5_2 C11_2 1.444(6) . ?
C3_2 O2_2 1.468(6) . ?
C3_2 C4_2 1.529(7) . ?
O2_2 C15_2 1.350(6) . ?
C4_2 C8_2 1.495(8) . ?
C4_2 C5_2 1.550(7) . ?
O3_2 C15_2 1.196(6) . ?
C5_2 C15_2 1.517(7) . ?
C5_2 C6_2 1.535(7) . ?
O6_2 C17_2 1.335(6) . ?
O6_2 C13_2 1.473(6) . ?
C6_2 C11_2 1.524(7) . ?
O7_2 C17_2 1.203(6) . ?
O8_2 C20_2 1.340(8) . ?
O8_2 C18_2 1.448(7) . ?
C8_2 C9_2 1.320(8) . ?
C8_2 C10_2 1.511(7) . ?
O9_2 C20_2 1.185(7) . ?
C11_2 C12_2 1.450(7) . ?
C12_2 C13_2 1.517(7) . ?
C13_2 C14_2 1.543(7) . ?
C14_2 C16_2 1.527(7) . ?
C16_2 C17_2 1.517(8) . ?
C16_2 C18_2 1.517(8) . ?
C18_2 C19_2 1.504(9) . ?
C20_2 C21_2 1.509(11) . ?
C21_2 C22_2 1.480(10) . ?
C22_2 C23_2 1.527(12) . ?
C23_2 C24_2 1.486(12) . ?
C24_2 C25_2 1.486(13) . ?
C25_2 C26B_2 1.501(19) . ?
C25_2 C26_2 1.509(17) . ?
C26_2 C27_2 1.522(19) . ?
C27_2 C28_2 1.520(17) . ?
C28_2 C29_2 1.486(18) . ?
C26B_2 C27B_2 1.50(2) . ?
C27B_2 C28B_2 1.51(2) . ?
C28B_2 C29B_2 1.49(2) . ?

loop_
_geom_hbond_atom_site_label_D
_geom_hbond_atom_site_label_H
_geom_hbond_atom_site_label_A
_geom_hbond_distance_DH
_geom_hbond_distance_HA
_geom_hbond_distance_DA
_geom_hbond_angle_DHA
_geom_hbond_site_symmetry_A
_geom_hbond_publ_flag
O1_1 H1_1 O2_2 0.83 2.18 2.964(5) 157.4 . yes
O1_1 H1_1 O3_2 0.83 2.42 3.027(6) 130.8 . yes
O4_1 H4O_1 O9_2 0.83 1.99 2.753(6) 151.9 1_655 yes
C3_1 H3_1 O7_2 0.99 2.48 3.171(6) 126.6 1_545 yes
C11_1 H11_1 O7_2 0.99 2.36 3.312(7) 162.0 1_645 yes
C14_1 H14A_1 O1_1 0.98 2.20 2.883(7) 125.8 . yes
C14_1 H14A_1 O2_1 0.98 2.47 2.978(6) 112.1 . yes
C16_1 H16_1 O9_1 0.99 2.59 3.097(7) 111.8 . yes
C19_1 H19B_1 O7_1 0.97 2.60 3.140(6) 115.5 . yes
O1_2 H1O_2 O2_1 0.83 2.37 2.996(5) 132.1 1_565 yes
O1_2 H1O_2 O3_1 0.83 2.27 2.980(5) 143.2 1_565 yes
O4_2 H4O_2 O9_1 0.83 1.93 2.728(6) 160.3 1_465 yes
C3_2 H3_2 O7_1 0.99 2.51 3.204(7) 126.9 . yes
C11_2 H11_2 O7_1 0.99 2.30 3.256(6) 160.8 1_455 yes
C14_2 H14A_2 O1_2 0.98 2.18 2.879(6) 127.4 . yes
C14_2 H14A_2 O2_2 0.98 2.50 3.001(7) 111.3 . yes
C16_2 H16_2 O9_2 0.99 2.63 3.156(7) 113.5 . yes
C19_2 H19C_2 O7_2 0.97 2.66 3.235(8) 118.5 . yes

loop_
_geom_torsion_atom_site_label_1
_geom_torsion_atom_site_label_2
_geom_torsion_atom_site_label_3
_geom_torsion_atom_site_label_4
_geom_torsion
_geom_torsion_site_symmetry_1
_geom_torsion_site_symmetry_2
_geom_torsion_site_symmetry_3
_geom_torsion_site_symmetry_4
_geom_torsion_publ_flag
C7_1 C1_1 C2_1 O1_1 -92.4(5) . . . . ?
C13_1 C1_1 C2_1 O1_1 28.6(6) . . . . ?
C6_1 C1_1 C2_1 O1_1 147.9(4) . . . . ?
C7_1 C1_1 C2_1 C3_1 142.8(4) . . . . ?
C13_1 C1_1 C2_1 C3_1 -96.2(5) . . . . ?
C6_1 C1_1 C2_1 C3_1 23.1(6) . . . . ?
O1_1 C2_1 C3_1 O2_1 -65.8(5) . . . . ?
C1_1 C2_1 C3_1 O2_1 61.3(5) . . . . ?
O1_1 C2_1 C3_1 C4_1 -178.6(4) . . . . ?
C1_1 C2_1 C3_1 C4_1 -51.5(6) . . . . ?
C2_1 C3_1 O2_1 C15_1 -91.5(5) . . . . ?
C4_1 C3_1 O2_1 C15_1 28.8(5) . . . . ?
O2_1 C3_1 C4_1 C8_1 -178.1(4) . . . . ?
C2_1 C3_1 C4_1 C8_1 -60.8(6) . . . . ?
O2_1 C3_1 C4_1 C5_1 -45.2(4) . . . . ?
C2_1 C3_1 C4_1 C5_1 72.1(5) . . . . ?
C8_1 C4_1 C5_1 C15_1 179.5(5) . . . . ?
C3_1 C4_1 C5_1 C15_1 45.1(5) . . . . ?
C8_1 C4_1 C5_1 C6_1 61.6(6) . . . . ?
C3_1 C4_1 C5_1 C6_1 -72.7(5) . . . . ?
C15_1 C5_1 C6_1 O4_1 178.4(4) . . . . ?
C4_1 C5_1 C6_1 O4_1 -71.3(5) . . . . ?
C15_1 C5_1 C6_1 C11_1 60.4(5) . . . . ?
C4_1 C5_1 C6_1 C11_1 170.7(4) . . . . ?
C15_1 C5_1 C6_1 C1_1 -57.6(6) . . . . ?
C4_1 C5_1 C6_1 C1_1 52.8(5) . . . . ?
C7_1 C1_1 C6_1 O4_1 -24.1(6) . . . . ?
C2_1 C1_1 C6_1 O4_1 93.2(5) . . . . ?
C13_1 C1_1 C6_1 O4_1 -141.0(4) . . . . ?
C7_1 C1_1 C6_1 C11_1 97.1(5) . . . . ?
C2_1 C1_1 C6_1 C11_1 -145.7(4) . . . . ?
C13_1 C1_1 C6_1 C11_1 -19.8(5) . . . . ?
C7_1 C1_1 C6_1 C5_1 -141.4(4) . . . . ?
C2_1 C1_1 C6_1 C5_1 -24.2(6) . . . . ?
C13_1 C1_1 C6_1 C5_1 101.7(5) . . . . ?
C3_1 C4_1 C8_1 C9_1 -11.6(8) . . . . ?
C5_1 C4_1 C8_1 C9_1 -134.6(6) . . . . ?
C3_1 C4_1 C8_1 C10_1 175.2(5) . . . . ?
C5_1 C4_1 C8_1 C10_1 52.2(7) . . . . ?
C12_1 O5_1 C11_1 C6_1 102.8(5) . . . . ?
O4_1 C6_1 C11_1 C12_1 132.2(5) . . . . ?
C5_1 C6_1 C11_1 C12_1 -115.0(5) . . . . ?
C1_1 C6_1 C11_1 C12_1 8.7(5) . . . . ?
O4_1 C6_1 C11_1 O5_1 67.5(5) . . . . ?
C5_1 C6_1 C11_1 O5_1 -179.6(4) . . . . ?
C1_1 C6_1 C11_1 O5_1 -56.0(5) . . . . ?
C6_1 C11_1 C12_1 O5_1 -102.9(5) . . . . ?
O5_1 C11_1 C12_1 C13_1 109.6(5) . . . . ?
C6_1 C11_1 C12_1 C13_1 6.8(6) . . . . ?
C11_1 O5_1 C12_1 C13_1 -98.8(5) . . . . ?
C17_1 O6_1 C13_1 C12_1 -100.8(5) . . . . ?
C17_1 O6_1 C13_1 C14_1 12.4(5) . . . . ?
C17_1 O6_1 C13_1 C1_1 144.7(4) . . . . ?
C11_1 C12_1 C13_1 O6_1 -136.1(4) . . . . ?
O5_1 C12_1 C13_1 O6_1 -70.3(5) . . . . ?
C11_1 C12_1 C13_1 C14_1 111.5(5) . . . . ?
O5_1 C12_1 C13_1 C14_1 177.4(4) . . . . ?
C11_1 C12_1 C13_1 C1_1 -19.4(6) . . . . ?
O5_1 C12_1 C13_1 C1_1 46.4(6) . . . . ?
C7_1 C1_1 C13_1 O6_1 25.1(5) . . . . ?
C2_1 C1_1 C13_1 O6_1 -93.8(5) . . . . ?
C6_1 C1_1 C13_1 O6_1 142.3(4) . . . . ?
C7_1 C1_1 C13_1 C12_1 -93.5(5) . . . . ?
C2_1 C1_1 C13_1 C12_1 147.5(4) . . . . ?
C6_1 C1_1 C13_1 C12_1 23.7(5) . . . . ?
C7_1 C1_1 C13_1 C14_1 146.4(5) . . . . ?
C2_1 C1_1 C13_1 C14_1 27.5(7) . . . . ?
C6_1 C1_1 C13_1 C14_1 -96.4(5) . . . . ?
O6_1 C13_1 C14_1 C16_1 -23.7(5) . . . . ?
C12_1 C13_1 C14_1 C16_1 93.4(5) . . . . ?
C1_1 C13_1 C14_1 C16_1 -146.9(5) . . . . ?
C3_1 O2_1 C15_1 O3_1 -177.1(5) . . . . ?
C3_1 O2_1 C15_1 C5_1 1.5(5) . . . . ?
C6_1 C5_1 C15_1 O3_1 -93.8(7) . . . . ?
C4_1 C5_1 C15_1 O3_1 148.2(6) . . . . ?
C6_1 C5_1 C15_1 O2_1 87.8(5) . . . . ?
C4_1 C5_1 C15_1 O2_1 -30.3(5) . . . . ?
C13_1 C14_1 C16_1 C17_1 26.0(5) . . . . ?
C13_1 C14_1 C16_1 C18_1 151.0(5) . . . . ?
C13_1 O6_1 C17_1 O7_1 -174.8(5) . . . . ?
C13_1 O6_1 C17_1 C16_1 4.8(5) . . . . ?
C18_1 C16_1 C17_1 O7_1 34.6(7) . . . . ?
C14_1 C16_1 C17_1 O7_1 159.5(5) . . . . ?
C18_1 C16_1 C17_1 O6_1 -144.9(4) . . . . ?
C14_1 C16_1 C17_1 O6_1 -20.0(5) . . . . ?
C20_1 O8_1 C18_1 C19_1 159.7(4) . . . . ?
C20_1 O8_1 C18_1 C16_1 -77.3(5) . . . . ?
C17_1 C16_1 C18_1 O8_1 -73.5(5) . . . . ?
C14_1 C16_1 C18_1 O8_1 167.6(5) . . . . ?
C17_1 C16_1 C18_1 C19_1 43.2(6) . . . . ?
C14_1 C16_1 C18_1 C19_1 -75.7(6) . . . . ?
C18_1 O8_1 C20_1 O9_1 -8.3(8) . . . . ?
C18_1 O8_1 C20_1 C21_1 168.3(5) . . . . ?
O9_1 C20_1 C21_1 C22_1 -11.2(9) . . . . ?
O8_1 C20_1 C21_1 C22_1 172.3(5) . . . . ?
C20_1 C21_1 C22_1 C23_1 167.6(5) . . . . ?
C21_1 C22_1 C23_1 C24_1 -178.8(5) . . . . ?
C22_1 C23_1 C24_1 C25_1 175.3(5) . . . . ?
C23_1 C24_1 C25_1 C26_1 177.9(5) . . . . ?
C24_1 C25_1 C26_1 C27_1 -178.0(6) . . . . ?
C25_1 C26_1 C27_1 C28_1 179.5(6) . . . . ?
C26_1 C27_1 C28_1 C29_1 -71.2(9) . . . . ?
C7_2 C1_2 C2_2 O1_2 -92.9(5) . . . . ?
C13_2 C1_2 C2_2 O1_2 28.3(6) . . . . ?
C6_2 C1_2 C2_2 O1_2 147.8(4) . . . . ?
C7_2 C1_2 C2_2 C3_2 143.1(4) . . . . ?
C13_2 C1_2 C2_2 C3_2 -95.8(5) . . . . ?
C6_2 C1_2 C2_2 C3_2 23.7(6) . . . . ?
O1_2 C2_2 C3_2 O2_2 -65.3(5) . . . . ?
C1_2 C2_2 C3_2 O2_2 61.8(6) . . . . ?
O1_2 C2_2 C3_2 C4_2 -178.6(4) . . . . ?
C1_2 C2_2 C3_2 C4_2 -51.5(6) . . . . ?
C2_2 C3_2 O2_2 C15_2 -91.3(5) . . . . ?
C4_2 C3_2 O2_2 C15_2 30.0(5) . . . . ?
O2_2 C3_2 C4_2 C8_2 -178.9(5) . . . . ?
C2_2 C3_2 C4_2 C8_2 -60.8(7) . . . . ?
O2_2 C3_2 C4_2 C5_2 -46.7(5) . . . . ?
C2_2 C3_2 C4_2 C5_2 71.5(5) . . . . ?
C8_2 C4_2 C5_2 C15_2 178.5(4) . . . . ?
C3_2 C4_2 C5_2 C15_2 45.8(5) . . . . ?
C8_2 C4_2 C5_2 C6_2 60.2(6) . . . . ?
C3_2 C4_2 C5_2 C6_2 -72.5(5) . . . . ?
C15_2 C5_2 C6_2 O4_2 179.9(4) . . . . ?
C4_2 C5_2 C6_2 O4_2 -70.2(5) . . . . ?
C15_2 C5_2 C6_2 C11_2 61.1(5) . . . . ?
C4_2 C5_2 C6_2 C11_2 171.0(4) . . . . ?
C15_2 C5_2 C6_2 C1_2 -56.0(5) . . . . ?
C4_2 C5_2 C6_2 C1_2 53.9(5) . . . . ?
C7_2 C1_2 C6_2 O4_2 -23.7(6) . . . . ?
C2_2 C1_2 C6_2 O4_2 93.0(5) . . . . ?
C13_2 C1_2 C6_2 O4_2 -140.6(4) . . . . ?
C7_2 C1_2 C6_2 C11_2 96.7(5) . . . . ?
C2_2 C1_2 C6_2 C11_2 -146.5(4) . . . . ?
C13_2 C1_2 C6_2 C11_2 -20.1(5) . . . . ?
C7_2 C1_2 C6_2 C5_2 -142.1(4) . . . . ?
C2_2 C1_2 C6_2 C5_2 -25.4(6) . . . . ?
C13_2 C1_2 C6_2 C5_2 101.1(5) . . . . ?
C3_2 C4_2 C8_2 C9_2 -13.5(9) . . . . ?
C5_2 C4_2 C8_2 C9_2 -135.0(6) . . . . ?
C3_2 C4_2 C8_2 C10_2 174.8(5) . . . . ?
C5_2 C4_2 C8_2 C10_2 53.3(7) . . . . ?
C12_2 O5_2 C11_2 C6_2 103.5(4) . . . . ?
O4_2 C6_2 C11_2 O5_2 66.8(5) . . . . ?
C5_2 C6_2 C11_2 O5_2 -178.8(4) . . . . ?
C1_2 C6_2 C11_2 O5_2 -55.7(5) . . . . ?
O4_2 C6_2 C11_2 C12_2 130.7(5) . . . . ?
C5_2 C6_2 C11_2 C12_2 -115.0(5) . . . . ?
C1_2 C6_2 C11_2 C12_2 8.1(6) . . . . ?
C11_2 O5_2 C12_2 C13_2 -97.7(5) . . . . ?
C6_2 C11_2 C12_2 O5_2 -102.2(5) . . . . ?
O5_2 C11_2 C12_2 C13_2 110.3(5) . . . . ?
C6_2 C11_2 C12_2 C13_2 8.1(6) . . . . ?
C17_2 O6_2 C13_2 C12_2 -100.6(5) . . . . ?
C17_2 O6_2 C13_2 C14_2 14.6(5) . . . . ?
C17_2 O6_2 C13_2 C1_2 145.4(4) . . . . ?
O5_2 C12_2 C13_2 O6_2 -70.7(5) . . . . ?
C11_2 C12_2 C13_2 O6_2 -136.3(4) . . . . ?
O5_2 C12_2 C13_2 C14_2 176.6(4) . . . . ?
C11_2 C12_2 C13_2 C14_2 111.1(5) . . . . ?
O5_2 C12_2 C13_2 C1_2 44.5(6) . . . . ?
C11_2 C12_2 C13_2 C1_2 -21.0(6) . . . . ?
C7_2 C1_2 C13_2 O6_2 25.5(5) . . . . ?
C2_2 C1_2 C13_2 O6_2 -93.4(5) . . . . ?
C6_2 C1_2 C13_2 O6_2 142.5(4) . . . . ?
C7_2 C1_2 C13_2 C12_2 -92.0(5) . . . . ?
C2_2 C1_2 C13_2 C12_2 149.2(4) . . . . ?
C6_2 C1_2 C13_2 C12_2 25.0(5) . . . . ?
C7_2 C1_2 C13_2 C14_2 144.9(4) . . . . ?
C2_2 C1_2 C13_2 C14_2 26.0(6) . . . . ?
C6_2 C1_2 C13_2 C14_2 -98.1(5) . . . . ?
O6_2 C13_2 C14_2 C16_2 -25.5(5) . . . . ?
C12_2 C13_2 C14_2 C16_2 91.5(5) . . . . ?
C1_2 C13_2 C14_2 C16_2 -146.5(4) . . . . ?
C3_2 O2_2 C15_2 O3_2 -177.0(5) . . . . ?
C3_2 O2_2 C15_2 C5_2 0.9(5) . . . . ?
C6_2 C5_2 C15_2 O3_2 -94.8(6) . . . . ?
C4_2 C5_2 C15_2 O3_2 147.0(6) . . . . ?
C6_2 C5_2 C15_2 O2_2 87.5(5) . . . . ?
C4_2 C5_2 C15_2 O2_2 -30.6(5) . . . . ?
C13_2 C14_2 C16_2 C17_2 26.8(5) . . . . ?
C13_2 C14_2 C16_2 C18_2 151.9(4) . . . . ?
C13_2 O6_2 C17_2 O7_2 -176.1(5) . . . . ?
C13_2 O6_2 C17_2 C16_2 3.0(6) . . . . ?
C18_2 C16_2 C17_2 O7_2 33.5(8) . . . . ?
C14_2 C16_2 C17_2 O7_2 159.6(5) . . . . ?
C18_2 C16_2 C17_2 O6_2 -145.5(5) . . . . ?
C14_2 C16_2 C17_2 O6_2 -19.4(6) . . . . ?
C20_2 O8_2 C18_2 C19_2 161.3(6) . . . . ?
C20_2 O8_2 C18_2 C16_2 -74.0(7) . . . . ?
C17_2 C16_2 C18_2 O8_2 -67.8(6) . . . . ?
C14_2 C16_2 C18_2 O8_2 173.0(4) . . . . ?
C17_2 C16_2 C18_2 C19_2 51.4(7) . . . . ?
C14_2 C16_2 C18_2 C19_2 -67.7(6) . . . . ?
C18_2 O8_2 C20_2 O9_2 -14.3(11) . . . . ?
C18_2 O8_2 C20_2 C21_2 161.0(6) . . . . ?
O9_2 C20_2 C21_2 C22_2 -18.1(14) . . . . ?
O8_2 C20_2 C21_2 C22_2 166.8(7) . . . . ?
C20_2 C21_2 C22_2 C23_2 161.1(8) . . . . ?
C21_2 C22_2 C23_2 C24_2 177.3(8) . . . . ?
C22_2 C23_2 C24_2 C25_2 175.6(7) . . . . ?
C23_2 C24_2 C25_2 C26B_2 179(2) . . . . ?
C23_2 C24_2 C25_2 C26_2 170.2(16) . . . . ?
C24_2 C25_2 C26_2 C27_2 170.5(16) . . . . ?
C25_2 C26_2 C27_2 C28_2 -173.9(19) . . . . ?
C26_2 C27_2 C28_2 C29_2 -63(3) . . . . ?
C24_2 C25_2 C26B_2 C27B_2 -159(3) . . . . ?
C25_2 C26B_2 C27B_2 C28B_2 156(4) . . . . ?
C26B_2 C27B_2 C28B_2 C29B_2 56(6) . . . . ?
